data_7003920
loop_
_publ_author_name
'Ye, Jiansheng'
'Chen, Wanzhi'
'Wang, Daqi'

_publ_section_title
;
 Synthesis, structural characterization, and catalytic behaviour in
 Heck coupling of palladium(ii) complexes containing
 pyrimidine-functionalized N-heterocyclic carbenes
;
_journal_issue 30
_journal_name_full 'Dalton Transactions'
_journal_page_first 4015
_journal_page_last 4022
_journal_paper_doi 10.1039/b801264d
_journal_year 2008
_chemical_formula_sum 'C22 H28 Ag F6 N8 P'
_chemical_formula_weight 657.36
_chemical_name_systematic
;
?
;
_space_group_IT_number 15
_symmetry_cell_setting monoclinic
_symmetry_space_group_name_Hall '-C 2yc'
_symmetry_space_group_name_H-M 'C 1 2/c 1'
_atom_sites_solution_hydrogens geom
_atom_sites_solution_primary direct
_atom_sites_solution_secondary difmap
_audit_creation_method SHELXL-97
_cell_angle_alpha 90.00
_cell_angle_beta 101.8260(10)
_cell_angle_gamma 90.00
_cell_formula_units_Z 8
_cell_length_a 11.3286(2)
_cell_length_b 19.3969(4)
_cell_length_c 25.0274(5)
_cell_measurement_reflns_used 9813
_cell_measurement_temperature 273(2)
_cell_measurement_theta_max 28.20
_cell_measurement_theta_min 2.26
_cell_volume 5382.78(18)
_computing_cell_refinement 'Bruker XSCANS'
_computing_data_collection 'Bruker XSCANS'
_computing_data_reduction 'Bruker SHELXTL'
_computing_molecular_graphics 'Bruker SHELXTL'
_computing_publication_material 'Bruker SHELXTL'
_computing_structure_refinement 'SHELXL-97 (Sheldrick, 1997)'
_computing_structure_solution 'SHELXS-97 (Sheldrick, 1990)'
_diffrn_ambient_temperature 273(2)
_diffrn_measured_fraction_theta_full 1.000
_diffrn_measured_fraction_theta_max 1.000
_diffrn_measurement_device_type 'Bruker P4'
_diffrn_measurement_method '\w scans'
_diffrn_radiation_monochromator graphite
_diffrn_radiation_source 'fine-focus sealed tube'
_diffrn_radiation_type MoK\a
_diffrn_radiation_wavelength 0.71073
_diffrn_reflns_av_R_equivalents 0.0180
_diffrn_reflns_av_sigmaI/netI 0.0115
_diffrn_reflns_limit_h_max 13
_diffrn_reflns_limit_h_min -13
_diffrn_reflns_limit_k_max 23
_diffrn_reflns_limit_k_min -23
_diffrn_reflns_limit_l_max 29
_diffrn_reflns_limit_l_min -25
_diffrn_reflns_number 30316
_diffrn_reflns_theta_full 25.01
_diffrn_reflns_theta_max 25.01
_diffrn_reflns_theta_min 2.10
_exptl_absorpt_coefficient_mu 0.878
_exptl_absorpt_correction_T_max 0.8580
_exptl_absorpt_correction_T_min 0.8039
_exptl_absorpt_correction_type multi-scan
_exptl_absorpt_process_details sadabs
_exptl_crystal_colour colorless
_exptl_crystal_density_diffrn 1.622
_exptl_crystal_density_method 'not measured'
_exptl_crystal_description prism
_exptl_crystal_F_000 2656
_exptl_crystal_size_max 0.26
_exptl_crystal_size_mid 0.22
_exptl_crystal_size_min 0.18
_refine_diff_density_max 0.705
_refine_diff_density_min -0.746
_refine_diff_density_rms 0.081
_refine_ls_extinction_method none
_refine_ls_goodness_of_fit_ref 1.073
_refine_ls_hydrogen_treatment constr
_refine_ls_matrix_type full
_refine_ls_number_parameters 404
_refine_ls_number_reflns 4752
_refine_ls_number_restraints 0
_refine_ls_restrained_S_all 1.073
_refine_ls_R_factor_all 0.0414
_refine_ls_R_factor_gt 0.0375
_refine_ls_shift/su_max 0.001
_refine_ls_shift/su_mean 0.000
_refine_ls_structure_factor_coef Fsqd
_refine_ls_weighting_details 'calc w=1/[\s^2^(Fo^2^)+(0.0626P)^2^+12.6231P] where P=(Fo^2^+2Fc^2^)/3'
_refine_ls_weighting_scheme calc
_refine_ls_wR_factor_gt 0.1070
_refine_ls_wR_factor_ref 0.1126
_reflns_number_gt 4298
_reflns_number_total 4752
_reflns_threshold_expression >2sigma(I)
_cod_data_source_file b801264d.txt
_cod_data_source_block w0708
_cod_depositor_comments
;
The following automatic conversions were performed:
'_symmetry_cell_setting' value 'Monoclinic' changed to 'monoclinic'
according to '/home/saulius/struct/CIF-dictionaries/cif_core.dic'
dictionary named 'cif_core.dic' version 2.4.1 from
2010-06-29.

'_exptl_absorpt_correction_type' value 'Multi-scan' changed
to 'multi-scan' according to
'/home/saulius/struct/CIF-dictionaries/cif_core.dic' dictionary named
'cif_core.dic' version 2.4.1 from 2010-06-29.

Automatic conversion script
Id: cif_fix_enum 1527 2010-12-29 10:47:43Z saulius 
;
_cod_original_sg_symbol_H-M C2/c
_cod_database_code 7003920

loop_
_symmetry_equiv_pos_as_xyz
'x, y, z'
'-x, y, -z+1/2'
'x+1/2, y+1/2, z'
'-x+1/2, y+1/2, -z+1/2'
'-x, -y, -z'
'x, -y, z-1/2'
'-x+1/2, -y+1/2, -z'
'x+1/2, -y+1/2, z-1/2'

loop_
_atom_site_label
_atom_site_type_symbol
_atom_site_fract_x
_atom_site_fract_y
_atom_site_fract_z
_atom_site_U_iso_or_equiv
_atom_site_adp_type
_atom_site_occupancy
_atom_site_symmetry_multiplicity
_atom_site_calc_flag
_atom_site_refinement_flags
_atom_site_disorder_assembly
_atom_site_disorder_group
Ag1 Ag 0.75688(2) 0.166943(14) 0.473033(10) 0.04706(12) Uani 1 1 d . . .
F1 F 0.4456(5) 0.1146(3) 0.7057(2) 0.171(2) Uani 1 1 d . . .
F2 F 0.6197(4) 0.1684(3) 0.7284(2) 0.1468(18) Uani 1 1 d . . .
F3 F 0.4499(4) 0.2239(3) 0.70755(17) 0.1492(17) Uani 1 1 d . . .
F4 F 0.9404(8) 0.0016(5) 0.7101(4) 0.132(6) Uani 0.63(3) 1 d P A 1
F5 F 0.9368(7) 0.1148(5) 0.7083(4) 0.124(6) Uani 0.63(3) 1 d P A 1
F4' F 1.0000 -0.0164(9) 0.7500 0.124(9) Uani 0.37(3) 2 d SP A 2
F4" F 1.0000 0.1477(9) 0.7500 0.116(10) Uani 0.37(3) 2 d SP A 2
F5' F 0.9062(11) 0.0634(11) 0.6967(5) 0.111(9) Uani 0.37(3) 1 d P A 2
F6 F 1.1083(4) 0.0630(2) 0.71958(17) 0.1270(13) Uani 1 1 d . A .
N1 N 0.5029(2) 0.20918(14) 0.49547(11) 0.0429(6) Uani 1 1 d . . .
N2 N 0.6127(3) 0.16247(15) 0.56536(12) 0.0459(7) Uani 1 1 d . B .
N3 N 0.5359(3) 0.24145(17) 0.40960(12) 0.0555(7) Uani 1 1 d . . .
N4 N 0.3425(3) 0.24931(19) 0.43125(13) 0.0612(8) Uani 1 1 d . . .
N5 N 1.0039(3) 0.11851(17) 0.44585(13) 0.0561(8) Uani 1 1 d . . .
N6 N 0.8877(4) 0.16176(18) 0.37593(16) 0.0653(9) Uani 1 1 d . C .
N7 N 0.9807(3) 0.09264(19) 0.53446(14) 0.0631(8) Uani 1 1 d . . .
N8 N 1.1646(3) 0.0716(2) 0.50619(17) 0.0767(10) Uani 1 1 d . . .
P1 P 0.5000 0.16619(10) 0.7500 0.0716(5) Uani 1 2 d S . .
P2 P 1.0000 0.06116(11) 0.7500 0.0736(5) Uani 1 2 d S . .
C1 C 0.6150(3) 0.18096(17) 0.51417(14) 0.0422(7) Uani 1 1 d . . .
C2 C 0.5035(3) 0.1783(2) 0.57928(16) 0.0551(9) Uani 1 1 d . . .
H2 H 0.4824 0.1700 0.6127 0.066 Uiso 1 1 calc R . .
C3 C 0.4349(3) 0.2076(2) 0.53580(14) 0.0514(8) Uani 1 1 d . . .
H3 H 0.3567 0.2240 0.5329 0.062 Uiso 1 1 calc R . .
C4 C 0.4581(3) 0.23495(18) 0.44205(14) 0.0445(7) Uani 1 1 d . . .
C5 C 0.2990(4) 0.2723(3) 0.38071(18) 0.0692(11) Uani 1 1 d . . .
H5 H 0.2173 0.2825 0.3708 0.083 Uiso 1 1 calc R . .
C6 C 0.3692(4) 0.2815(2) 0.34302(17) 0.0672(11) Uani 1 1 d . . .
H6 H 0.3377 0.2978 0.3081 0.081 Uiso 1 1 calc R . .
C7 C 0.4885(4) 0.2653(2) 0.35960(17) 0.0638(10) Uani 1 1 d . . .
H7 H 0.5391 0.2711 0.3350 0.077 Uiso 1 1 calc R . .
C8 C 0.7092(3) 0.1229(2) 0.60076(15) 0.0528(8) Uani 1 1 d . . .
H8A H 0.7043 0.1299 0.6386 0.063 Uiso 0.813(19) 1 calc PR B 1
H8B H 0.7869 0.1398 0.5960 0.063 Uiso 0.813(19) 1 calc PR B 1
H8C H 0.7381 0.1486 0.6341 0.063 Uiso 0.187(19) 1 d PR B 2
H8D H 0.7763 0.1167 0.5826 0.063 Uiso 0.187(19) 1 d PR B 2
C9 C 0.6999(6) 0.0463(3) 0.5878(4) 0.0611(19) Uani 0.813(19) 1 d P B 1
H9A H 0.7122 0.0393 0.5510 0.073 Uiso 0.813(19) 1 calc PR B 1
H9B H 0.7640 0.0223 0.6125 0.073 Uiso 0.813(19) 1 calc PR B 1
C10 C 0.5806(7) 0.0150(3) 0.5925(4) 0.074(2) Uani 0.813(19) 1 d P B 1
H10A H 0.5676 0.0222 0.6293 0.089 Uiso 0.813(19) 1 calc PR B 1
H10B H 0.5163 0.0382 0.5675 0.089 Uiso 0.813(19) 1 calc PR B 1
C9' C 0.666(3) 0.0532(15) 0.6137(18) 0.069(9) Uani 0.187(19) 1 d P B 2
H9'1 H 0.6023 0.0591 0.6338 0.082 Uiso 0.187(19) 1 calc PR B 2
H9'2 H 0.7323 0.0296 0.6375 0.082 Uiso 0.187(19) 1 calc PR B 2
C10' C 0.621(3) 0.0084(13) 0.5653(15) 0.065(9) Uani 0.187(19) 1 d P B 2
H10C H 0.6853 0.0009 0.5458 0.078 Uiso 0.187(19) 1 calc PR B 2
H10D H 0.5560 0.0322 0.5409 0.078 Uiso 0.187(19) 1 calc PR B 2
C11 C 0.5752(6) -0.0602(3) 0.5802(3) 0.1005(18) Uani 1 1 d . . .
H11A H 0.4982 -0.0781 0.5838 0.151 Uiso 0.813(19) 1 calc PR B 1
H11B H 0.6379 -0.0835 0.6054 0.151 Uiso 0.813(19) 1 calc PR B 1
H11C H 0.5861 -0.0675 0.5436 0.151 Uiso 0.813(19) 1 calc PR B 1
H11D H 0.6264 -0.0786 0.6124 0.151 Uiso 0.187(19) 1 d PR B 2
H11E H 0.5736 -0.0913 0.5503 0.151 Uiso 0.187(19) 1 d PR B 2
H11F H 0.4950 -0.0545 0.5865 0.151 Uiso 0.187(19) 1 d PR B 2
C12 C 0.8921(3) 0.1467(2) 0.42875(16) 0.0537(9) Uani 1 1 d . . .
C13 C 0.9943(4) 0.1433(3) 0.3604(2) 0.0759(12) Uani 1 1 d . . .
H13 H 1.0116 0.1488 0.3259 0.091 Uiso 1 1 calc R . .
C14 C 1.0658(4) 0.1169(2) 0.40291(19) 0.0709(12) Uani 1 1 d . . .
H14 H 1.1433 0.1001 0.4044 0.085 Uiso 1 1 calc R . .
C15 C 1.0525(3) 0.0928(2) 0.49896(17) 0.0563(9) Uani 1 1 d . . .
C16 C 1.2101(5) 0.0476(3) 0.5552(2) 0.0869(15) Uani 1 1 d . . .
H16 H 1.2894 0.0320 0.5624 0.104 Uiso 1 1 calc R . .
C17 C 1.1466(5) 0.0445(3) 0.5962(2) 0.0814(13) Uani 1 1 d . . .
H17 H 1.1806 0.0275 0.6307 0.098 Uiso 1 1 calc R . .
C18 C 1.0298(4) 0.0679(3) 0.5834(2) 0.0719(12) Uani 1 1 d . . .
H18 H 0.9834 0.0663 0.6100 0.086 Uiso 1 1 calc R . .
C19 C 0.7829(4) 0.1930(3) 0.33980(19) 0.0756(12) Uani 1 1 d . . .
H19A H 0.8094 0.2176 0.3106 0.091 Uiso 0.556(13) 1 calc PR C 1
H19B H 0.7456 0.2260 0.3603 0.091 Uiso 0.556(13) 1 calc PR C 1
H19C H 0.8054 0.2397 0.3324 0.091 Uiso 0.444(13) 1 d PR C 2
H19D H 0.7188 0.1964 0.3601 0.091 Uiso 0.444(13) 1 d PR C 2
C20 C 0.6903(10) 0.1389(6) 0.3153(5) 0.084(3) Uani 0.556(13) 1 d P C 1
H20A H 0.6639 0.1158 0.3452 0.101 Uiso 0.556(13) 1 calc PR C 1
H20B H 0.6208 0.1629 0.2944 0.101 Uiso 0.556(13) 1 calc PR C 1
C20' C 0.7340(14) 0.1606(7) 0.2868(7) 0.092(4) Uani 0.444(13) 1 d P C 2
H20C H 0.6535 0.1791 0.2743 0.110 Uiso 0.444(13) 1 calc PR C 2
H20D H 0.7823 0.1771 0.2616 0.110 Uiso 0.444(13) 1 calc PR C 2
C21 C 0.7248(8) 0.0857(4) 0.2801(3) 0.128(3) Uani 1 1 d . . .
H21A H 0.6648 0.0493 0.2756 0.154 Uiso 0.556(13) 1 calc PR C 1
H21B H 0.8009 0.0658 0.2985 0.154 Uiso 0.556(13) 1 calc PR C 1
H21C H 0.8042 0.0704 0.2763 0.154 Uiso 0.444(13) 1 d PR C 2
H21D H 0.7124 0.0672 0.3146 0.154 Uiso 0.444(13) 1 d PR C 2
C22 C 0.7377(16) 0.1093(9) 0.2248(6) 0.146(7) Uani 0.556(13) 1 d P C 1
H22A H 0.7466 0.0700 0.2026 0.219 Uiso 0.556(13) 1 calc PR C 1
H22B H 0.8075 0.1383 0.2281 0.219 Uiso 0.556(13) 1 calc PR C 1
H22C H 0.6672 0.1348 0.2080 0.219 Uiso 0.556(13) 1 calc PR C 1
C22' C 0.6324(18) 0.0504(10) 0.2394(8) 0.140(8) Uani 0.444(13) 1 d P C 2
H22D H 0.5881 0.0838 0.2149 0.210 Uiso 0.444(13) 1 calc PR C 2
H22E H 0.5781 0.0261 0.2576 0.210 Uiso 0.444(13) 1 calc PR C 2
H22F H 0.6706 0.0183 0.2191 0.210 Uiso 0.444(13) 1 calc PR C 2

loop_
_atom_site_aniso_label
_atom_site_aniso_U_11
_atom_site_aniso_U_22
_atom_site_aniso_U_33
_atom_site_aniso_U_23
_atom_site_aniso_U_13
_atom_site_aniso_U_12
Ag1 0.03702(17) 0.05550(19) 0.05251(19) -0.00529(11) 0.01814(12) 0.00102(10)
F1 0.209(5) 0.175(5) 0.138(4) -0.071(3) 0.058(4) -0.062(4)
F2 0.113(3) 0.205(5) 0.141(4) 0.019(3) 0.068(3) 0.016(3)
F3 0.143(4) 0.172(4) 0.117(3) 0.049(3) -0.010(3) 0.006(3)
F4 0.142(8) 0.132(9) 0.116(8) -0.041(7) 0.015(6) -0.015(7)
F5 0.116(6) 0.125(11) 0.127(10) 0.055(9) 0.014(6) 0.015(7)
F4' 0.129(16) 0.123(13) 0.12(2) 0.000 0.029(17) 0.000
F4" 0.137(19) 0.117(11) 0.107(19) 0.000 0.054(16) 0.000
F5' 0.100(7) 0.15(2) 0.080(6) -0.006(8) -0.002(5) 0.010(8)
F6 0.113(3) 0.164(4) 0.120(3) -0.003(3) 0.061(2) 0.006(3)
N1 0.0335(13) 0.0516(15) 0.0449(14) -0.0027(12) 0.0112(11) 0.0033(11)
N2 0.0371(14) 0.0575(17) 0.0439(15) -0.0042(12) 0.0101(12) 0.0033(12)
N3 0.0467(16) 0.067(2) 0.0546(18) 0.0081(15) 0.0149(14) 0.0087(14)
N4 0.0416(16) 0.083(2) 0.0582(19) 0.0066(17) 0.0087(14) 0.0112(15)
N5 0.0489(16) 0.0614(19) 0.0654(19) -0.0063(15) 0.0294(15) 0.0066(14)
N6 0.065(2) 0.074(2) 0.065(2) -0.0021(17) 0.0330(18) 0.0090(16)
N7 0.0511(18) 0.076(2) 0.066(2) -0.0031(17) 0.0208(16) 0.0070(16)
N8 0.058(2) 0.092(3) 0.084(3) 0.000(2) 0.0243(19) 0.0191(19)
P1 0.0706(10) 0.1048(14) 0.0414(7) 0.000 0.0161(7) 0.000
P2 0.0718(10) 0.1015(14) 0.0485(8) 0.000 0.0146(7) 0.000
C1 0.0339(15) 0.0466(17) 0.0475(18) -0.0051(14) 0.0116(13) 0.0001(13)
C2 0.0443(19) 0.073(2) 0.052(2) -0.0020(17) 0.0194(16) 0.0069(17)
C3 0.0379(17) 0.068(2) 0.0514(19) -0.0020(17) 0.0153(15) 0.0089(15)
C4 0.0373(16) 0.0492(18) 0.0472(18) -0.0045(14) 0.0090(14) 0.0017(14)
C5 0.047(2) 0.092(3) 0.066(3) 0.012(2) 0.0053(18) 0.014(2)
C6 0.063(2) 0.079(3) 0.056(2) 0.009(2) 0.0025(19) 0.011(2)
C7 0.061(2) 0.077(3) 0.057(2) 0.010(2) 0.0189(18) 0.009(2)
C8 0.0404(17) 0.065(2) 0.051(2) 0.0017(17) 0.0056(15) 0.0043(16)
C9 0.052(3) 0.065(3) 0.065(4) 0.002(3) 0.010(3) 0.006(3)
C10 0.064(4) 0.069(4) 0.088(5) -0.003(3) 0.015(4) 0.001(3)
C9' 0.058(16) 0.075(17) 0.07(2) -0.002(14) 0.011(14) 0.002(12)
C10' 0.059(15) 0.068(15) 0.068(19) -0.005(13) 0.011(13) 0.003(12)
C11 0.095(4) 0.079(4) 0.122(5) -0.010(3) 0.009(3) -0.012(3)
C12 0.052(2) 0.055(2) 0.061(2) -0.0059(17) 0.0269(17) 0.0017(17)
C13 0.073(3) 0.093(3) 0.073(3) 0.001(3) 0.040(2) 0.010(3)
C14 0.062(2) 0.084(3) 0.077(3) -0.003(2) 0.038(2) 0.013(2)
C15 0.0493(19) 0.056(2) 0.068(2) -0.0105(18) 0.0237(17) 0.0040(16)
C16 0.064(3) 0.102(4) 0.095(4) 0.001(3) 0.017(3) 0.025(3)
C17 0.074(3) 0.087(3) 0.081(3) 0.000(3) 0.010(2) 0.019(3)
C18 0.063(3) 0.084(3) 0.072(3) -0.002(2) 0.021(2) 0.008(2)
C19 0.076(3) 0.085(3) 0.069(3) 0.004(2) 0.023(2) 0.014(3)
C20 0.081(6) 0.097(7) 0.074(6) 0.001(5) 0.015(5) 0.017(5)
C20' 0.093(10) 0.095(10) 0.086(10) 0.000(7) 0.017(8) 0.010(7)
C21 0.131(6) 0.124(6) 0.118(6) 0.000(5) -0.004(5) 0.017(5)
C22 0.155(14) 0.150(14) 0.128(12) 0.007(10) 0.019(10) 0.036(11)
C22' 0.144(16) 0.132(15) 0.128(14) -0.027(12) -0.006(12) 0.002(12)

loop_
_atom_type_symbol
_atom_type_description
_atom_type_scat_dispersion_real
_atom_type_scat_dispersion_imag
_atom_type_scat_source
C C 0.0033 0.0016 'International Tables Vol C Tables 4.2.6.8 and 6.1.1.4'
H H 0.0000 0.0000 'International Tables Vol C Tables 4.2.6.8 and 6.1.1.4'
N N 0.0061 0.0033 'International Tables Vol C Tables 4.2.6.8 and 6.1.1.4'
F F 0.0171 0.0103 'International Tables Vol C Tables 4.2.6.8 and 6.1.1.4'
Ag Ag -0.8971 1.1015 'International Tables Vol C Tables 4.2.6.8 and 6.1.1.4'
P P 0.1023 0.0942 'International Tables Vol C Tables 4.2.6.8 and 6.1.1.4'

loop_
_geom_angle_atom_site_label_1
_geom_angle_atom_site_label_2
_geom_angle_atom_site_label_3
_geom_angle
_geom_angle_site_symmetry_1
_geom_angle_site_symmetry_3
_geom_angle_publ_flag
C1 Ag1 C12 175.77(13) . . ?
C1 N1 C3 110.8(3) . . ?
C1 N1 C4 126.0(3) . . ?
C3 N1 C4 123.2(3) . . ?
C1 N2 C2 112.0(3) . . ?
C1 N2 C8 123.9(3) . . ?
C2 N2 C8 123.7(3) . . ?
C4 N3 C7 114.7(3) . . ?
C4 N4 C5 115.1(3) . . ?
C12 N5 C14 110.3(3) . . ?
C12 N5 C15 126.2(3) . . ?
C14 N5 C15 123.4(3) . . ?
C12 N6 C13 111.1(4) . . ?
C12 N6 C19 123.9(4) . . ?
C13 N6 C19 125.0(4) . . ?
C15 N7 C18 115.0(4) . . ?
C15 N8 C16 115.0(4) . . ?
F1 P1 F1 98.1(5) . 2_656 ?
F1 P1 F2 91.1(3) . 2_656 ?
F1 P1 F2 91.0(3) 2_656 2_656 ?
F1 P1 F2 91.0(3) . . ?
F1 P1 F2 91.1(3) 2_656 . ?
F2 P1 F2 176.9(4) 2_656 . ?
F1 P1 F3 175.3(3) . 2_656 ?
F1 P1 F3 86.5(3) 2_656 2_656 ?
F2 P1 F3 88.0(3) 2_656 2_656 ?
F2 P1 F3 89.8(3) . 2_656 ?
F1 P1 F3 86.5(3) . . ?
F1 P1 F3 175.3(3) 2_656 . ?
F2 P1 F3 89.8(3) 2_656 . ?
F2 P1 F3 88.0(3) . . ?
F3 P1 F3 88.9(4) 2_656 . ?
F4' P2 F5' 91.7(8) . 2_756 ?
F4' P2 F5' 91.7(8) . . ?
F5' P2 F5' 176.7(16) 2_756 . ?
F4' P2 F5 132.5(5) . 2_756 ?
F5' P2 F5 41.1(6) 2_756 2_756 ?
F5' P2 F5 135.6(11) . 2_756 ?
F4' P2 F5 132.5(5) . . ?
F5' P2 F5 135.6(11) 2_756 . ?
F5' P2 F5 41.1(6) . . ?
F5 P2 F5 95.0(9) 2_756 . ?
F4' P2 F6 91.30(19) . 2_756 ?
F5' P2 F6 92.8(6) 2_756 2_756 ?
F5' P2 F6 87.2(6) . 2_756 ?
F5 P2 F6 87.5(3) 2_756 2_756 ?
F5 P2 F6 90.7(3) . 2_756 ?
F4' P2 F6 91.30(19) . . ?
F5' P2 F6 87.2(6) 2_756 . ?
F5' P2 F6 92.8(6) . . ?
F5 P2 F6 90.7(3) 2_756 . ?
F5 P2 F6 87.5(3) . . ?
F6 P2 F6 177.4(4) 2_756 . ?
F4' P2 F4 43.2(4) . . ?
F5' P2 F4 134.6(11) 2_756 . ?
F5' P2 F4 48.7(6) . . ?
F5 P2 F4 175.7(7) 2_756 . ?
F5 P2 F4 89.3(5) . . ?
F6 P2 F4 92.7(4) 2_756 . ?
F6 P2 F4 89.2(3) . . ?
F4' P2 F4 43.2(4) . 2_756 ?
F5' P2 F4 48.7(6) 2_756 2_756 ?
F5' P2 F4 134.6(11) . 2_756 ?
F5 P2 F4 89.3(5) 2_756 2_756 ?
F5 P2 F4 175.7(7) . 2_756 ?
F6 P2 F4 89.2(3) 2_756 2_756 ?
F6 P2 F4 92.7(4) . 2_756 ?
F4 P2 F4 86.4(8) . 2_756 ?
F4' P2 F4" 180.000(6) . . ?
F5' P2 F4" 88.3(8) 2_756 . ?
F5' P2 F4" 88.3(8) . . ?
F5 P2 F4" 47.5(5) 2_756 . ?
F5 P2 F4" 47.5(5) . . ?
F6 P2 F4" 88.70(19) 2_756 . ?
F6 P2 F4" 88.70(19) . . ?
F4 P2 F4" 136.8(4) . . ?
F4 P2 F4" 136.8(4) 2_756 . ?
N2 C1 N1 103.6(3) . . ?
N2 C1 Ag1 127.1(2) . . ?
N1 C1 Ag1 129.3(2) . . ?
C3 C2 N2 106.9(3) . . ?
C2 C3 N1 106.6(3) . . ?
N4 C4 N3 128.1(3) . . ?
N4 C4 N1 114.7(3) . . ?
N3 C4 N1 117.3(3) . . ?
N4 C5 C6 123.0(4) . . ?
C5 C6 C7 116.1(4) . . ?
N3 C7 C6 123.1(4) . . ?
N2 C8 C9' 111.6(11) . . ?
N2 C8 C9 111.8(3) . . ?
C9' C8 C9 31.9(16) . . ?
C10 C9 C8 113.6(8) . . ?
C11 C10 C9 112.2(8) . . ?
C8 C9' C10' 115(4) . . ?
C9' C10' C11 113(3) . . ?
C10 C11 C10' 35.1(13) . . ?
N6 C12 N5 103.9(3) . . ?
N6 C12 Ag1 126.3(3) . . ?
N5 C12 Ag1 129.7(3) . . ?
C14 C13 N6 107.7(4) . . ?
C13 C14 N5 107.0(4) . . ?
N8 C15 N7 128.2(4) . . ?
N8 C15 N5 114.7(4) . . ?
N7 C15 N5 117.1(3) . . ?
N8 C16 C17 123.3(4) . . ?
C16 C17 C18 116.1(5) . . ?
N7 C18 C17 122.4(4) . . ?
N6 C19 C20' 119.2(6) . . ?
N6 C19 C20 111.5(5) . . ?
C20' C19 C20 40.6(7) . . ?
C21 C20 C19 118.9(9) . . ?
C21 C20' C19 122.1(12) . . ?
C20 C21 C20' 41.5(7) . . ?
C20 C21 C22' 120.4(11) . . ?
C20' C21 C22' 124.4(11) . . ?
C20 C21 C22 115.5(10) . . ?
C20' C21 C22 77.5(11) . . ?
C22' C21 C22 72.0(11) . . ?

loop_
_geom_bond_atom_site_label_1
_geom_bond_atom_site_label_2
_geom_bond_distance
_geom_bond_site_symmetry_2
_geom_bond_publ_flag
Ag1 C1 2.097(3) . ?
Ag1 C12 2.104(4) . ?
F1 P1 1.525(4) . ?
F2 P1 1.560(4) . ?
F3 P1 1.567(4) . ?
F4 P2 1.586(7) . ?
F5 P2 1.542(6) . ?
F4' P2 1.504(18) . ?
F4" P2 1.679(17) . ?
F5' P2 1.527(10) . ?
F6 P2 1.571(3) . ?
N1 C1 1.374(4) . ?
N1 C3 1.389(4) . ?
N1 C4 1.420(4) . ?
N2 C1 1.336(5) . ?
N2 C2 1.386(5) . ?
N2 C8 1.474(4) . ?
N3 C4 1.321(4) . ?
N3 C7 1.339(5) . ?
N4 C4 1.312(4) . ?
N4 C5 1.336(5) . ?
N5 C12 1.365(5) . ?
N5 C14 1.399(5) . ?
N5 C15 1.421(5) . ?
N6 C12 1.345(5) . ?
N6 C13 1.390(6) . ?
N6 C19 1.468(6) . ?
N7 C15 1.322(5) . ?
N7 C18 1.327(6) . ?
N8 C15 1.312(5) . ?
N8 C16 1.315(7) . ?
P1 F1 1.525(4) 2_656 ?
P1 F2 1.560(4) 2_656 ?
P1 F3 1.567(4) 2_656 ?
P2 F5' 1.527(10) 2_756 ?
P2 F5 1.542(6) 2_756 ?
P2 F6 1.571(4) 2_756 ?
P2 F4 1.586(7) 2_756 ?
C2 C3 1.328(5) . ?
C5 C6 1.364(6) . ?
C6 C7 1.366(6) . ?
C8 C9' 1.49(3) . ?
C8 C9 1.519(7) . ?
C9 C10 1.509(14) . ?
C10 C11 1.489(9) . ?
C9' C10' 1.49(6) . ?
C10' C11 1.50(3) . ?
C13 C14 1.303(7) . ?
C16 C17 1.369(8) . ?
C17 C18 1.373(6) . ?
C19 C20' 1.469(15) . ?
C19 C20 1.521(12) . ?
C20 C21 1.461(13) . ?
C20' C21 1.465(15) . ?
C21 C22' 1.471(18) . ?
C21 C22 1.495(17) . ?

loop_
_geom_torsion_atom_site_label_1
_geom_torsion_atom_site_label_2
_geom_torsion_atom_site_label_3
_geom_torsion_atom_site_label_4
_geom_torsion
_geom_torsion_site_symmetry_1
_geom_torsion_site_symmetry_2
_geom_torsion_site_symmetry_3
_geom_torsion_site_symmetry_4
_geom_torsion_publ_flag
C2 N2 C1 N1 -0.2(4) . . . . ?
C8 N2 C1 N1 173.3(3) . . . . ?
C2 N2 C1 Ag1 -178.9(3) . . . . ?
C8 N2 C1 Ag1 -5.3(5) . . . . ?
C3 N1 C1 N2 0.4(4) . . . . ?
C4 N1 C1 N2 -177.8(3) . . . . ?
C3 N1 C1 Ag1 179.0(3) . . . . ?
C4 N1 C1 Ag1 0.8(5) . . . . ?
C12 Ag1 C1 N2 102.3(19) . . . . ?
C12 Ag1 C1 N1 -76(2) . . . . ?
C1 N2 C2 C3 0.0(4) . . . . ?
C8 N2 C2 C3 -173.5(3) . . . . ?
N2 C2 C3 N1 0.2(4) . . . . ?
C1 N1 C3 C2 -0.4(4) . . . . ?
C4 N1 C3 C2 177.9(3) . . . . ?
C5 N4 C4 N3 1.1(6) . . . . ?
C5 N4 C4 N1 -178.7(4) . . . . ?
C7 N3 C4 N4 -0.5(6) . . . . ?
C7 N3 C4 N1 179.3(3) . . . . ?
C1 N1 C4 N4 169.8(3) . . . . ?
C3 N1 C4 N4 -8.2(5) . . . . ?
C1 N1 C4 N3 -10.1(5) . . . . ?
C3 N1 C4 N3 171.9(3) . . . . ?
C4 N4 C5 C6 -1.1(7) . . . . ?
N4 C5 C6 C7 0.5(7) . . . . ?
C4 N3 C7 C6 -0.2(6) . . . . ?
C5 C6 C7 N3 0.2(7) . . . . ?
C1 N2 C8 C9' -114(2) . . . . ?
C2 N2 C8 C9' 59(2) . . . . ?
C1 N2 C8 C9 -79.9(6) . . . . ?
C2 N2 C8 C9 92.9(6) . . . . ?
N2 C8 C9 C10 -57.4(9) . . . . ?
C9' C8 C9 C10 39(2) . . . . ?
C8 C9 C10 C11 -179.3(5) . . . . ?
N2 C8 C9' C10' 59(4) . . . . ?
C9 C8 C9' C10' -38(3) . . . . ?
C8 C9' C10' C11 -178.3(17) . . . . ?
C9 C10 C11 C10' -36.8(18) . . . . ?
C9' C10' C11 C10 39(3) . . . . ?
C13 N6 C12 N5 0.0(5) . . . . ?
C19 N6 C12 N5 179.5(4) . . . . ?
C13 N6 C12 Ag1 177.9(3) . . . . ?
C19 N6 C12 Ag1 -2.6(6) . . . . ?
C14 N5 C12 N6 0.0(5) . . . . ?
C15 N5 C12 N6 -178.9(4) . . . . ?
C14 N5 C12 Ag1 -177.8(3) . . . . ?
C15 N5 C12 Ag1 3.3(6) . . . . ?
C1 Ag1 C12 N6 76(2) . . . . ?
C1 Ag1 C12 N5 -106.9(19) . . . . ?
C12 N6 C13 C14 -0.1(6) . . . . ?
C19 N6 C13 C14 -179.5(5) . . . . ?
N6 C13 C14 N5 0.0(6) . . . . ?
C12 N5 C14 C13 0.0(5) . . . . ?
C15 N5 C14 C13 178.9(4) . . . . ?
C16 N8 C15 N7 -0.4(7) . . . . ?
C16 N8 C15 N5 -179.8(4) . . . . ?
C18 N7 C15 N8 0.2(7) . . . . ?
C18 N7 C15 N5 179.6(4) . . . . ?
C12 N5 C15 N8 -176.5(4) . . . . ?
C14 N5 C15 N8 4.7(6) . . . . ?
C12 N5 C15 N7 4.0(6) . . . . ?
C14 N5 C15 N7 -174.8(4) . . . . ?
C15 N8 C16 C17 0.1(8) . . . . ?
N8 C16 C17 C18 0.3(9) . . . . ?
C15 N7 C18 C17 0.3(7) . . . . ?
C16 C17 C18 N7 -0.5(8) . . . . ?
C12 N6 C19 C20' -128.8(9) . . . . ?
C13 N6 C19 C20' 50.6(11) . . . . ?
C12 N6 C19 C20 -84.5(7) . . . . ?
C13 N6 C19 C20 94.9(7) . . . . ?
N6 C19 C20 C21 -62.1(11) . . . . ?
C20' C19 C20 C21 48.0(11) . . . . ?
N6 C19 C20' C21 39.7(18) . . . . ?
C20 C19 C20' C21 -50.0(13) . . . . ?
C19 C20 C21 C20' -46.9(12) . . . . ?
C19 C20 C21 C22' -155.9(13) . . . . ?
C19 C20 C21 C22 -72.6(13) . . . . ?
C19 C20' C21 C20 51.4(13) . . . . ?
C19 C20' C21 C22' 150.2(15) . . . . ?
C19 C20' C21 C22 -152.2(16) . . . . ?
